data_4106172
loop_
_publ_author_name
'Jennifer A. Armstrong'
'Edward R. Williams'
'Mark T. Weller'

_publ_section_title
;
 Fluoride-Rich, Hydrofluorothermal Routes to Functional Transition Metal
 (Mn, Fe, Co, Cu) Fluorophosphates
;
_journal_name_full 'Journal of the American Chemical Society'
_journal_page_first 8252
_journal_page_last 8263
_journal_paper_doi 10.1021/ja201096b
_journal_volume 133
_journal_year 2011
_chemical_formula_sum 'Cu3 F6 K O8 P3'
_chemical_formula_weight 564.66
_space_group_IT_number 15
_symmetry_cell_setting monoclinic
_symmetry_space_group_name_Hall '-C 2yc'
_symmetry_space_group_name_H-M 'C 1 2/c 1'
_atom_sites_solution_primary direct
_atom_sites_solution_secondary difmap
_audit_creation_method SHELXL-97
_audit_update_record
;
2011-03-18 # Formatted by publCIF
;
_cell_angle_alpha 90.00
_cell_angle_beta 103.629(2)
_cell_angle_gamma 90.00
_cell_formula_units_Z 4
_cell_length_a 18.9720(7)
_cell_length_b 7.4973(4)
_cell_length_c 7.7663(3)
_cell_measurement_reflns_used 7320
_cell_measurement_temperature 120(2)
_cell_measurement_theta_max 27.48
_cell_measurement_theta_min 2.91
_cell_volume 1073.56(8)
_computing_structure_refinement 'SHELXL-97 (Sheldrick, 2008)'
_diffrn_ambient_temperature 120(2)
_diffrn_detector_area_resol_mean '4096x4096pixels / 62x62mm'
_diffrn_measured_fraction_theta_full 0.994
_diffrn_measured_fraction_theta_max 0.994
_diffrn_measurement_device_type 'Bruker-Nonius APEX II CCD camera on \k-goniostat'
_diffrn_measurement_method '\f & \w scans'
_diffrn_radiation_monochromator '10cm confocal mirrors'
_diffrn_radiation_source 'Bruker-Nonius FR591 rotating anode'
_diffrn_radiation_type MoK\a
_diffrn_radiation_wavelength 0.71073
_diffrn_reflns_av_R_equivalents 0.0671
_diffrn_reflns_av_sigmaI/netI 0.0548
_diffrn_reflns_limit_h_max 24
_diffrn_reflns_limit_h_min -24
_diffrn_reflns_limit_k_max 9
_diffrn_reflns_limit_k_min -9
_diffrn_reflns_limit_l_max 10
_diffrn_reflns_limit_l_min -9
_diffrn_reflns_number 6010
_diffrn_reflns_theta_full 27.53
_diffrn_reflns_theta_max 27.53
_diffrn_reflns_theta_min 2.93
_exptl_absorpt_coefficient_mu 6.852
_exptl_absorpt_correction_T_max 0.5474
_exptl_absorpt_correction_T_min 0.5474
_exptl_absorpt_correction_type multi-scan
_exptl_absorpt_process_details 'SADABS 2007/2 (Sheldrick, G.M., 2007)'
_exptl_crystal_colour green
_exptl_crystal_density_diffrn 3.493
_exptl_crystal_description block
_exptl_crystal_F_000 1076
_exptl_crystal_size_max 0.10
_exptl_crystal_size_mid 0.10
_exptl_crystal_size_min 0.10
_refine_diff_density_max 0.903
_refine_diff_density_min -0.964
_refine_diff_density_rms 0.231
_refine_ls_extinction_method none
_refine_ls_goodness_of_fit_ref 0.999
_refine_ls_matrix_type full
_refine_ls_number_parameters 98
_refine_ls_number_reflns 1232
_refine_ls_number_restraints 0
_refine_ls_restrained_S_all 0.999
_refine_ls_R_factor_all 0.0631
_refine_ls_R_factor_gt 0.0469
_refine_ls_shift/su_max 0.000
_refine_ls_shift/su_mean 0.000
_refine_ls_structure_factor_coef Fsqd
_refine_ls_weighting_details 'calc w=1/[\s^2^(Fo^2^)+(0.0104P)^2^+45.3089P] where P=(Fo^2^+2Fc^2^)/3'
_refine_ls_weighting_scheme calc
_refine_ls_wR_factor_gt 0.0935
_refine_ls_wR_factor_ref 0.1014
_reflns_number_gt 1028
_reflns_number_total 1232
_reflns_threshold_expression >2\s(I)
_cod_data_source_file ja201096b_si_010.cif
_cod_data_source_block 2010erw0025_c2_over_c
_cod_original_formula_sum 'Cu3 F6 K O8 P3 '
_cod_database_code 4106172

loop_
_symmetry_equiv_pos_as_xyz
'x, y, z'
'-x, y, -z+1/2'
'x+1/2, y+1/2, z'
'-x+1/2, y+1/2, -z+1/2'
'-x, -y, -z'
'x, -y, z-1/2'
'-x+1/2, -y+1/2, -z'
'x+1/2, -y+1/2, z-1/2'

loop_
_atom_site_label
_atom_site_type_symbol
_atom_site_fract_x
_atom_site_fract_y
_atom_site_fract_z
_atom_site_U_iso_or_equiv
_atom_site_adp_type
_atom_site_occupancy
_atom_site_symmetry_multiplicity
_atom_site_calc_flag
_atom_site_refinement_flags
F1 F 0.3822(2) 0.0310(5) 0.8663(5) 0.0135(8) Uani 1 1 d .
F2 F 0.16563(19) 0.1675(5) 0.5672(5) 0.0106(8) Uani 1 1 d .
O1 O 0.0596(2) -0.0221(6) 0.7052(6) 0.0102(9) Uani 1 1 d .
O2 O 0.2630(2) 0.0551(6) 0.9338(6) 0.0077(9) Uani 1 1 d .
F3 F -0.0321(2) -0.2648(6) 0.5961(6) 0.0240(10) Uani 1 1 d .
O3 O 0.3676(2) 0.2590(6) 1.0723(6) 0.0079(9) Uani 1 1 d .
O4 O 0.3066(2) 0.2853(6) 0.7465(6) 0.0087(9) Uani 1 1 d .
Cu1 Cu 0.15990(4) 0.03077(10) 0.81087(10) 0.0077(2) Uani 1 1 d .
Cu2 Cu 0.2500 -0.2500 1.0000 0.0078(3) Uani 1 2 d S
P1 P 0.0000 -0.1304(3) 0.7500 0.0087(5) Uani 1 2 d S
P2 P 0.32591(8) 0.1662(2) 0.9094(2) 0.0066(3) Uani 1 1 d .
K1 K 0.5000 0.1499(3) 0.2500 0.0147(4) Uani 1 2 d S

loop_
_atom_site_aniso_label
_atom_site_aniso_U_11
_atom_site_aniso_U_22
_atom_site_aniso_U_33
_atom_site_aniso_U_23
_atom_site_aniso_U_13
_atom_site_aniso_U_12
F1 0.0122(18) 0.0131(19) 0.016(2) -0.0033(16) 0.0052(16) 0.0049(15)
F2 0.0105(17) 0.0123(18) 0.0080(17) 0.0020(15) 0.0004(15) -0.0021(15)
O1 0.005(2) 0.013(2) 0.012(2) 0.0027(18) 0.0004(17) -0.0007(18)
O2 0.007(2) 0.006(2) 0.009(2) 0.0027(17) 0.0006(17) 0.0012(16)
F3 0.030(2) 0.019(2) 0.024(2) -0.0036(19) 0.008(2) 0.0019(19)
O3 0.009(2) 0.010(2) 0.005(2) 0.0021(17) 0.0014(17) 0.0017(17)
O4 0.010(2) 0.008(2) 0.008(2) 0.0043(18) 0.0004(18) 0.0000(17)
Cu1 0.0065(4) 0.0077(4) 0.0088(4) -0.0012(3) 0.0017(3) -0.0006(3)
Cu2 0.0086(5) 0.0081(5) 0.0065(5) 0.0001(4) 0.0014(4) 0.0015(4)
P1 0.0091(10) 0.0072(11) 0.0105(11) 0.000 0.0039(9) 0.000
P2 0.0063(7) 0.0072(7) 0.0069(7) 0.0005(6) 0.0026(6) 0.0004(6)
K1 0.0095(9) 0.0188(11) 0.0147(10) 0.000 0.0007(8) 0.000

loop_
_atom_type_symbol
_atom_type_description
_atom_type_scat_dispersion_real
_atom_type_scat_dispersion_imag
_atom_type_scat_source
O O 0.0106 0.0060 'International Tables Vol C Tables 4.2.6.8 and 6.1.1.4'
F F 0.0171 0.0103 'International Tables Vol C Tables 4.2.6.8 and 6.1.1.4'
P P 0.1023 0.0942 'International Tables Vol C Tables 4.2.6.8 and 6.1.1.4'
K K 0.2009 0.2494 'International Tables Vol C Tables 4.2.6.8 and 6.1.1.4'
Cu Cu 0.3201 1.2651 'International Tables Vol C Tables 4.2.6.8 and 6.1.1.4'

loop_
_geom_angle_atom_site_label_1
_geom_angle_atom_site_label_2
_geom_angle_atom_site_label_3
_geom_angle
_geom_angle_site_symmetry_1
_geom_angle_site_symmetry_3
P2 F1 K1 166.8(2) . 5_656
P2 F1 K1 89.04(17) . 1_556
K1 F1 K1 89.99(10) 5_656 1_556
Cu2 F2 Cu1 127.57(18) 4_556 .
P1 O1 Cu1 137.4(3) . .
P1 O1 K1 98.6(2) . 7_556
Cu1 O1 K1 96.78(17) . 7_556
P2 O2 Cu1 135.7(3) . .
P2 O2 Cu2 133.5(2) . .
Cu1 O2 Cu2 82.74(15) . .
P1 F3 K1 134.6(2) . 3_445
P1 F3 K1 107.2(2) . 7_546
K1 F3 K1 94.82(12) 3_445 7_546
P2 O3 Cu1 128.5(3) . 7_557
P2 O3 K1 122.4(2) . 1_556
Cu1 O3 K1 109.08(18) 7_557 1_556
P2 O4 Cu2 134.1(3) . 4_556
P2 O4 Cu1 133.5(3) . 4_556
Cu2 O4 Cu1 92.04(17) 4_556 4_556
O1 Cu1 O3 91.05(19) . 7_557
O1 Cu1 O2 172.73(19) . .
O3 Cu1 O2 92.53(18) 7_557 .
O1 Cu1 O4 92.79(19) . 4_546
O3 Cu1 O4 165.12(18) 7_557 4_546
O2 Cu1 O4 82.20(17) . 4_546
O1 Cu1 F2 88.47(16) . .
O3 Cu1 F2 95.60(16) 7_557 .
O2 Cu1 F2 97.47(16) . .
O4 Cu1 F2 98.86(16) 4_546 .
O1 Cu1 Cu2 118.28(14) . .
O3 Cu1 Cu2 122.96(13) 7_557 .
O2 Cu1 Cu2 54.56(12) . .
O4 Cu1 Cu2 43.28(12) 4_546 .
F2 Cu1 Cu2 129.86(10) . .
O1 Cu1 K1 53.01(14) . 7_556
O3 Cu1 K1 41.95(13) 7_557 7_556
O2 Cu1 K1 132.27(13) . 7_556
O4 Cu1 K1 145.52(13) 4_546 7_556
F2 Cu1 K1 78.31(10) . 7_556
Cu2 Cu1 K1 151.81(3) . 7_556
F2 Cu2 F2 180.000(1) 4_546 6_556
F2 Cu2 O4 85.50(16) 4_546 6_556
F2 Cu2 O4 94.50(16) 6_556 6_556
F2 Cu2 O4 94.50(16) 4_546 4_546
F2 Cu2 O4 85.50(16) 6_556 4_546
O4 Cu2 O4 180.000(1) 6_556 4_546
F2 Cu2 O2 96.71(15) 4_546 .
F2 Cu2 O2 83.29(15) 6_556 .
O4 Cu2 O2 106.15(16) 6_556 .
O4 Cu2 O2 73.85(16) 4_546 .
F2 Cu2 O2 83.29(15) 4_546 7_547
F2 Cu2 O2 96.71(16) 6_556 7_547
O4 Cu2 O2 73.85(16) 6_556 7_547
O4 Cu2 O2 106.15(16) 4_546 7_547
O2 Cu2 O2 180.00(5) . 7_547
F2 Cu2 Cu1 57.73(11) 4_546 7_547
F2 Cu2 Cu1 122.27(11) 6_556 7_547
O4 Cu2 Cu1 44.68(12) 6_556 7_547
O4 Cu2 Cu1 135.32(12) 4_546 7_547
O2 Cu2 Cu1 137.31(10) . 7_547
O2 Cu2 Cu1 42.69(10) 7_547 7_547
F2 Cu2 Cu1 122.27(11) 4_546 .
F2 Cu2 Cu1 57.73(11) 6_556 .
O4 Cu2 Cu1 135.32(12) 6_556 .
O4 Cu2 Cu1 44.68(12) 4_546 .
O2 Cu2 Cu1 42.69(10) . .
O2 Cu2 Cu1 137.31(10) 7_547 .
Cu1 Cu2 Cu1 180.0 7_547 .
O1 P1 O1 114.3(4) 2_556 .
O1 P1 F3 110.2(2) 2_556 .
O1 P1 F3 110.4(2) . .
O1 P1 F3 110.4(2) 2_556 2_556
O1 P1 F3 110.2(2) . 2_556
F3 P1 F3 100.3(4) . 2_556
O1 P1 K1 57.17(19) 2_556 7_556
O1 P1 K1 57.17(19) . 7_556
F3 P1 K1 129.84(18) . 7_556
F3 P1 K1 129.84(18) 2_556 7_556
O3 P2 O2 115.4(2) . .
O3 P2 O4 114.0(3) . .
O2 P2 O4 112.8(2) . .
O3 P2 F1 103.3(2) . .
O2 P2 F1 105.6(2) . .
O4 P2 F1 104.2(2) . .
O3 P2 K1 37.71(17) . 1_556
O2 P2 K1 119.39(18) . 1_556
O4 P2 K1 127.65(18) . 1_556
F1 P2 K1 66.05(15) . 1_556
O3 K1 O3 144.6(2) 2_656 1_554
O3 K1 F1 67.16(12) 2_656 5_656
O3 K1 F1 132.00(12) 1_554 5_656
O3 K1 F1 132.00(12) 2_656 6
O3 K1 F1 67.16(12) 1_554 6
F1 K1 F1 124.92(17) 5_656 6
O3 K1 F3 80.54(13) 2_656 3
O3 K1 F3 91.89(13) 1_554 3
F1 K1 F3 135.55(12) 5_656 3
F1 K1 F3 59.06(12) 6 3
O3 K1 F3 91.89(13) 2_656 4
O3 K1 F3 80.54(13) 1_554 4
F1 K1 F3 59.06(12) 5_656 4
F1 K1 F3 135.55(12) 6 4
F3 K1 F3 155.05(19) 3 4
O3 K1 O1 57.08(13) 2_656 8
O3 K1 O1 89.39(13) 1_554 8
F1 K1 O1 93.32(11) 5_656 8
F1 K1 O1 141.72(12) 6 8
F3 K1 O1 93.82(13) 3 8
F3 K1 O1 62.58(12) 4 8
O3 K1 O1 89.39(13) 2_656 7_556
O3 K1 O1 57.08(13) 1_554 7_556
F1 K1 O1 141.72(12) 5_656 7_556
F1 K1 O1 93.32(11) 6 7_556
F3 K1 O1 62.58(12) 3 7_556
F3 K1 O1 93.82(13) 4 7_556
O1 K1 O1 48.54(16) 8 7_556
O3 K1 F3 123.40(13) 2_656 8_545
O3 K1 F3 90.59(13) 1_554 8_545
F1 K1 F3 63.24(12) 5_656 8_545
F1 K1 F3 66.23(12) 6 8_545
F3 K1 F3 118.85(13) 3 8_545
F3 K1 F3 85.18(12) 4 8_545
O1 K1 F3 147.30(12) 8 8_545
O1 K1 F3 147.21(11) 7_556 8_545
O3 K1 F3 90.59(13) 2_656 7_546
O3 K1 F3 123.40(13) 1_554 7_546
F1 K1 F3 66.23(12) 5_656 7_546
F1 K1 F3 63.24(12) 6 7_546
F3 K1 F3 85.18(12) 3 7_546
F3 K1 F3 118.85(13) 4 7_546
O1 K1 F3 147.21(11) 8 7_546
O1 K1 F3 147.30(12) 7_556 7_546
F3 K1 F3 45.37(16) 8_545 7_546
O3 K1 F1 44.63(11) 2_656 2_656
O3 K1 F1 150.61(11) 1_554 2_656
F1 K1 F1 75.94(8) 5_656 2_656
F1 K1 F1 90.01(10) 6 2_656
F3 K1 F1 59.62(11) 3 2_656
F3 K1 F1 128.26(11) 4 2_656
O1 K1 F1 98.91(11) 8 2_656
O1 K1 F1 108.89(11) 7_556 2_656
F3 K1 F1 96.99(11) 8_545 2_656
F3 K1 F1 52.69(11) 7_546 2_656
O3 K1 F1 150.61(11) 2_656 1_554
O3 K1 F1 44.63(11) 1_554 1_554
F1 K1 F1 90.01(10) 5_656 1_554
F1 K1 F1 75.94(8) 6 1_554
F3 K1 F1 128.26(11) 3 1_554
F3 K1 F1 59.62(11) 4 1_554
O1 K1 F1 108.89(11) 8 1_554
O1 K1 F1 98.91(11) 7_556 1_554
F3 K1 F1 52.69(11) 8_545 1_554
F3 K1 F1 96.99(11) 7_546 1_554
F1 K1 F1 149.56(15) 2_656 1_554

loop_
_geom_bond_atom_site_label_1
_geom_bond_atom_site_label_2
_geom_bond_distance
_geom_bond_site_symmetry_2
F1 P2 1.565(4) .
F1 K1 2.933(4) 5_656
F1 K1 3.396(4) 1_556
F2 Cu2 1.900(3) 4_556
F2 Cu1 2.178(4) .
O1 P1 1.497(4) .
O1 Cu1 1.929(4) .
O1 K1 3.061(5) 7_556
O2 P2 1.504(4) .
O2 Cu1 1.973(4) .
O2 Cu2 2.370(4) .
F3 P1 1.572(5) .
F3 K1 2.963(4) 3_445
F3 K1 3.130(5) 7_546
O3 P2 1.496(5) .
O3 Cu1 1.950(4) 7_557
O3 K1 2.692(4) 1_556
O4 P2 1.521(4) .
O4 Cu2 1.980(4) 4_556
O4 Cu1 2.030(4) 4_556
Cu1 O3 1.950(4) 7_557
Cu1 O4 2.030(4) 4_546
Cu1 Cu2 2.8856(8) .
Cu1 K1 3.8056(16) 7_556
Cu2 F2 1.900(3) 4_546
Cu2 F2 1.900(3) 6_556
Cu2 O4 1.980(4) 6_556
Cu2 O4 1.980(4) 4_546
Cu2 O2 2.370(4) 7_547
Cu2 Cu1 2.8856(8) 7_547
P1 O1 1.497(4) 2_556
P1 F3 1.572(5) 2_556
P1 K1 3.602(3) 7_556
P2 K1 3.7154(16) 1_556
K1 O3 2.692(4) 2_656
K1 O3 2.692(4) 1_554
K1 F1 2.933(4) 5_656
K1 F1 2.933(4) 6
K1 F3 2.963(4) 3
K1 F3 2.963(4) 4
K1 O1 3.061(5) 8
K1 O1 3.061(5) 7_556
K1 F3 3.130(5) 8_545
K1 F3 3.130(5) 7_546
K1 F1 3.396(4) 2_656
K1 F1 3.396(4) 1_554
